data_4311547
loop_
_publ_author_name
'Takanori Nishioka'
'Hiroaki Kitayama'
'Brian K. Breedlove'
'Kimie Shiomi'
'Isamu Kinoshita'
'Kiyoshi Isobe'

_publ_section_title
;
 Novel Nucleophilic Reactivity of Disulfido Ligands Coordinated Parallel
 to M-M (M = Rh, Ir) Bonds
;
_journal_name_full 'Inorganic Chemistry'
_journal_page_first 5688
_journal_page_last 5697
_journal_paper_doi 10.1021/ic049855t
_journal_volume 43
_journal_year 2004
_chemical_formula_moiety 'C49 H59 B S Rh2 '
_chemical_formula_sum 'C49 H59 B Rh2 S'
_chemical_formula_weight 896.69
_space_group_IT_number 33
_symmetry_cell_setting orthorhombic
_symmetry_Int_Tables_number 33
_symmetry_space_group_name_Hall 'P 2c -2n'
_symmetry_space_group_name_H-M 'P n a 21'
_cell_angle_alpha 90
_cell_angle_beta 90
_cell_angle_gamma 90
_cell_formula_units_Z 4
_cell_length_a 29.931(2)
_cell_length_b 8.7984(7)
_cell_length_c 16.809(1)
_cell_measurement_reflns_used 6395
_cell_measurement_temperature 293.2
_cell_measurement_theta_max 27.5
_cell_measurement_theta_min 3.1
_cell_volume 4426.6(5)
_computing_cell_refinement CRYSTALCLEAR
_computing_data_collection CRYSTALCLEAR
_computing_data_reduction 'teXsan Ver. 1.11'
_computing_publication_material 'teXsan Ver. 1.11'
_computing_structure_refinement SHELXL97
_computing_structure_solution SIR92
_diffrn_detector_area_resol_mean 14.62
_diffrn_measurement_device_type 'Rigaku/MSC Mercury CCD'
_diffrn_measurement_method \w
_diffrn_radiation_type 'Mo K\a'
_diffrn_radiation_wavelength 0.7107
_diffrn_reflns_av_R_equivalents 0.072
_diffrn_reflns_limit_h_max 38
_diffrn_reflns_limit_h_min 0
_diffrn_reflns_limit_k_max 11
_diffrn_reflns_limit_k_min 0
_diffrn_reflns_limit_l_max 18
_diffrn_reflns_limit_l_min -21
_diffrn_reflns_number 33920
_diffrn_reflns_theta_max 27.48
_exptl_absorpt_coefficient_mu 0.822
_exptl_absorpt_correction_T_max 0.907
_exptl_absorpt_correction_T_min 0.839
_exptl_absorpt_correction_type integration
_exptl_absorpt_process_details Coppens_numerical
_exptl_crystal_colour Red
_exptl_crystal_density_diffrn 1.345
_exptl_crystal_density_method 'not measured'
_exptl_crystal_description Platelet
_exptl_crystal_size_max 0.200
_exptl_crystal_size_mid 0.100
_exptl_crystal_size_min 0.100
_refine_diff_density_max 0.50
_refine_diff_density_min -0.55
_refine_ls_abs_structure_Flack 0.09(2)
_refine_ls_extinction_coef 0.0000
_refine_ls_extinction_expression Fc^*^=kFc[1+0.001xFc^2^\l^3^/sin(2\q)]^-1/4^
_refine_ls_extinction_method SHELXL
_refine_ls_goodness_of_fit_ref 0.929
_refine_ls_hydrogen_treatment noref
_refine_ls_number_parameters 478
_refine_ls_number_reflns 8303
_refine_ls_R_factor_gt 0.0417
_refine_ls_shift/su_max -0.0650
_refine_ls_structure_factor_coef Fsqd
_refine_ls_weighting_details 'w = 1/[\s^2^(Fo^2^) + (0.0001P)^2^+0.0000P] where P=(Fo^2^+2Fc^2^)/3'
_refine_ls_weighting_scheme calc
_refine_ls_wR_factor_ref 0.0566
_reflns_number_gt 4644
_reflns_number_total 8303
_reflns_threshold_expression >2.0sigma(I)
_cod_data_source_file ic049855tsi20040204_025808_06.cif
_cod_data_source_block 7-[(RhCp*)2(CH2)2S(Allyl)](BPh4)
_cod_original_cell_volume 4426(1)
_cod_original_sg_symbol_H-M 'P n a 21 '
_cod_original_formula_sum 'C49 H59 B S Rh2 '
_cod_database_code 4311547

loop_
_symmetry_equiv_pos_as_xyz
x,y,z
-x,-y,1/2+z
1/2-x,1/2+y,1/2+z
1/2+x,1/2-y,z

loop_
_atom_site_label
_atom_site_type_symbol
_atom_site_fract_x
_atom_site_fract_y
_atom_site_fract_z
_atom_site_U_iso_or_equiv
_atom_site_adp_type
_atom_site_occupancy
_atom_site_calc_flag
_atom_site_refinement_flags
_atom_site_disorder_assembly
_atom_site_disorder_group
Rh(1) Rh 0.65133(1) 0.16732(5) 1.32268(3) 0.0595(1) Uani 1.00 d . . .
Rh(2) Rh 0.58916(1) 0.29383(4) 1.24308(2) 0.0504(1) Uani 1.00 d . . .
S(1) S 0.62278(5) 0.0625(2) 1.20191(9) 0.0731(5) Uani 1.00 d . . .
C(1) C 0.6776(2) 0.231(1) 1.4401(4) 0.094(3) Uani 1.00 d . . .
C(2) C 0.6634(3) 0.077(2) 1.4436(6) 0.145(6) Uani 1.00 d . . .
C(3) C 0.6864(3) -0.010(1) 1.3908(6) 0.105(3) Uani 1.00 d . . .
C(4) C 0.7185(2) 0.0888(8) 1.3524(4) 0.069(2) Uani 1.00 d . . .
C(5) C 0.7138(2) 0.2338(8) 1.3875(4) 0.061(2) Uani 1.00 d . . .
C(6) C 0.6628(3) 0.364(1) 1.4913(5) 0.193(5) Uani 1.00 d . . .
C(7) C 0.6271(3) 0.021(2) 1.5013(6) 0.292(9) Uani 1.00 d . . .
C(8) C 0.6835(3) -0.175(1) 1.3735(7) 0.230(7) Uani 1.00 d . . .
C(9) C 0.7537(2) 0.0432(8) 1.2948(4) 0.104(3) Uani 1.00 d . . .
C(10) C 0.7435(2) 0.3618(7) 1.3712(4) 0.098(2) Uani 1.00 d . . .
C(11) C 0.5550(2) 0.5121(7) 1.2626(4) 0.055(2) Uani 1.00 d . . .
C(12) C 0.5218(2) 0.3950(8) 1.2661(4) 0.071(2) Uani 1.00 d . . .
C(13) C 0.5225(2) 0.3171(7) 1.1941(5) 0.062(2) Uani 1.00 d . . .
C(14) C 0.5536(2) 0.3947(7) 1.1413(4) 0.064(2) Uani 1.00 d . . .
C(15) C 0.5727(2) 0.5116(7) 1.1856(4) 0.061(2) Uani 1.00 d . . .
C(16) C 0.5654(2) 0.6240(8) 1.3268(5) 0.112(2) Uani 1.00 d . . .
C(17) C 0.4911(2) 0.3629(9) 1.3331(5) 0.142(3) Uani 1.00 d . . .
C(18) C 0.4927(2) 0.1864(8) 1.1675(5) 0.109(3) Uani 1.00 d . . .
C(19) C 0.5622(2) 0.3569(8) 1.0568(4) 0.095(2) Uani 1.00 d . . .
C(20) C 0.6050(2) 0.6299(7) 1.1521(4) 0.085(2) Uani 1.00 d . . .
C(21) C 0.5839(2) 0.1502(6) 1.3366(4) 0.073(2) Uani 1.00 d . . .
C(22) C 0.6543(1) 0.3523(6) 1.2499(4) 0.069(2) Uani 1.00 d . . .
C(23) C 0.6579(3) 0.0938(9) 1.1165(4) 0.116(3) Uani 1.00 d . . .
C(24) C 0.6844(3) -0.033(1) 1.0939(6) 0.138(4) Uani 1.00 d . . .
C(25) C 0.7160(4) -0.086(1) 1.0817(6) 0.180(5) Uani 1.00 d . . .
C(26) C 0.6466(2) 0.3048(7) 0.8619(3) 0.052(2) Uani 1.00 d . . .
C(27) C 0.6340(2) 0.4541(7) 0.8810(3) 0.057(2) Uani 1.00 d . . .
C(28) C 0.6566(2) 0.5401(7) 0.9376(4) 0.072(2) Uani 1.00 d . . .
C(29) C 0.6914(2) 0.4794(10) 0.9793(4) 0.081(2) Uani 1.00 d . . .
C(30) C 0.7035(2) 0.3299(9) 0.9650(4) 0.074(2) Uani 1.00 d . . .
C(31) C 0.6819(2) 0.2463(6) 0.9072(4) 0.063(2) Uani 1.00 d . . .
C(32) C 0.5846(2) 0.1024(6) 0.8560(3) 0.054(2) Uani 1.00 d . . .
C(33) C 0.5415(2) 0.1555(7) 0.8722(3) 0.064(2) Uani 1.00 d . . .
C(34) C 0.5128(2) 0.0827(8) 0.9232(4) 0.078(2) Uani 1.00 d . . .
C(35) C 0.5263(3) -0.0414(9) 0.9655(4) 0.092(2) Uani 1.00 d . . .
C(36) C 0.5695(3) -0.0963(8) 0.9539(4) 0.095(2) Uani 1.00 d . . .
C(37) C 0.5977(2) -0.0234(7) 0.9000(4) 0.076(2) Uani 1.00 d . . .
C(38) C 0.6539(2) 0.0829(6) 0.7495(3) 0.047(1) Uani 1.00 d . . .
C(39) C 0.6443(2) -0.0662(7) 0.7286(3) 0.061(2) Uani 1.00 d . . .
C(40) C 0.6737(2) -0.1523(7) 0.6816(4) 0.080(2) Uani 1.00 d . . .
C(41) C 0.7128(3) -0.0942(9) 0.6557(4) 0.085(2) Uani 1.00 d . . .
C(42) C 0.7230(2) 0.0528(9) 0.6745(4) 0.082(2) Uani 1.00 d . . .
C(43) C 0.6946(2) 0.1384(6) 0.7209(4) 0.066(2) Uani 1.00 d . . .
C(44) C 0.5939(2) 0.2907(6) 0.7283(3) 0.051(1) Uani 1.00 d . . .
C(45) C 0.5560(2) 0.2349(7) 0.6905(4) 0.071(2) Uani 1.00 d . . .
C(46) C 0.5355(2) 0.3099(10) 0.6266(4) 0.081(2) Uani 1.00 d . . .
C(47) C 0.5522(3) 0.442(1) 0.5996(5) 0.099(3) Uani 1.00 d . . .
C(48) C 0.5904(3) 0.5003(8) 0.6325(4) 0.083(2) Uani 1.00 d . . .
C(49) C 0.6104(2) 0.4254(7) 0.6962(4) 0.059(2) Uani 1.00 d . . .
B(1) B 0.6197(2) 0.1973(7) 0.7992(4) 0.052(2) Uani 1.00 d . . .
H(1) H 0.6861 0.3929 1.5316 0.2491 Uiso 1.00 calc . . .
H(2) H 0.6545 0.4518 1.4653 0.2491 Uiso 1.00 calc . . .
H(3) H 0.6374 0.3334 1.5265 0.2491 Uiso 1.00 calc . . .
H(4) H 0.6363 0.0508 1.5560 0.3064 Uiso 1.00 calc . . .
H(5) H 0.6000 0.0880 1.4931 0.3064 Uiso 1.00 calc . . .
H(6) H 0.6199 -0.0745 1.4980 0.3064 Uiso 1.00 calc . . .
H(7) H 0.6599 -0.2241 1.3994 0.2472 Uiso 1.00 calc . . .
H(8) H 0.6767 -0.1912 1.3138 0.2472 Uiso 1.00 calc . . .
H(9) H 0.7106 -0.2291 1.3807 0.2472 Uiso 1.00 calc . . .
H(10) H 0.7514 -0.0606 1.2773 0.1224 Uiso 1.00 calc . . .
H(11) H 0.7515 0.1048 1.2454 0.1224 Uiso 1.00 calc . . .
H(12) H 0.7837 0.0585 1.3134 0.1224 Uiso 1.00 calc . . .
H(13) H 0.7750 0.3422 1.3873 0.1042 Uiso 1.00 calc . . .
H(14) H 0.7454 0.3905 1.3158 0.1042 Uiso 1.00 calc . . .
H(15) H 0.7357 0.4550 1.3999 0.1042 Uiso 1.00 calc . . .
H(16) H 0.5980 0.6277 1.3352 0.1341 Uiso 1.00 calc . . .
H(17) H 0.5583 0.7279 1.3073 0.1341 Uiso 1.00 calc . . .
H(18) H 0.5511 0.6066 1.3731 0.1341 Uiso 1.00 calc . . .
H(19) H 0.4951 0.4292 1.3746 0.1521 Uiso 1.00 calc . . .
H(20) H 0.4600 0.3642 1.3158 0.1521 Uiso 1.00 calc . . .
H(21) H 0.4963 0.2585 1.3514 0.1521 Uiso 1.00 calc . . .
H(22) H 0.4627 0.2191 1.1654 0.1211 Uiso 1.00 calc . . .
H(23) H 0.5016 0.1543 1.1149 0.1211 Uiso 1.00 calc . . .
H(24) H 0.4958 0.1039 1.2027 0.1211 Uiso 1.00 calc . . .
H(25) H 0.5458 0.2709 1.0383 0.1164 Uiso 1.00 calc . . .
H(26) H 0.5549 0.4415 1.0218 0.1164 Uiso 1.00 calc . . .
H(27) H 0.5937 0.3355 1.0476 0.1164 Uiso 1.00 calc . . .
H(28) H 0.6324 0.5779 1.1316 0.0975 Uiso 1.00 calc . . .
H(29) H 0.5933 0.6831 1.1067 0.0975 Uiso 1.00 calc . . .
H(30) H 0.6153 0.7018 1.1897 0.0975 Uiso 1.00 calc . . .
H(31) H 0.5706 0.0519 1.3282 0.0952 Uiso 1.00 calc . . .
H(32) H 0.5714 0.1894 1.3859 0.0952 Uiso 1.00 calc . . .
H(33) H 0.6618 0.4481 1.2739 0.0863 Uiso 1.00 calc . . .
H(34) H 0.6722 0.3428 1.2023 0.0863 Uiso 1.00 calc . . .
H(35) H 0.6385 0.1213 1.0697 0.1455 Uiso 1.00 calc . . .
H(36) H 0.6775 0.1759 1.1232 0.1455 Uiso 1.00 calc . . .
H(37) H 0.6629 -0.1206 1.0792 0.1585 Uiso 1.00 calc . . .
H(38) H 0.7435 -0.0240 1.0914 0.1965 Uiso 1.00 calc . . .
H(39) H 0.7225 -0.1902 1.0663 0.1965 Uiso 1.00 calc . . .
H(40) H 0.6089 0.4988 0.8520 0.0740 Uiso 1.00 calc . . .
H(41) H 0.6468 0.6393 0.9487 0.0943 Uiso 1.00 calc . . .
H(42) H 0.7075 0.5357 1.0183 0.0985 Uiso 1.00 calc . . .
H(43) H 0.7287 0.2861 0.9953 0.0875 Uiso 1.00 calc . . .
H(44) H 0.6907 0.1409 0.8959 0.0770 Uiso 1.00 calc . . .
H(45) H 0.5308 0.2482 0.8422 0.0824 Uiso 1.00 calc . . .
H(46) H 0.4814 0.1245 0.9259 0.0997 Uiso 1.00 calc . . .
H(47) H 0.5054 -0.0909 1.0018 0.1204 Uiso 1.00 calc . . .
H(48) H 0.5803 -0.1826 0.9860 0.1156 Uiso 1.00 calc . . .
H(49) H 0.6284 -0.0671 0.8895 0.0957 Uiso 1.00 calc . . .
H(50) H 0.6164 -0.1113 0.7524 0.0833 Uiso 1.00 calc . . .
H(51) H 0.6644 -0.2570 0.6665 0.1022 Uiso 1.00 calc . . .
H(52) H 0.7342 -0.1531 0.6241 0.1087 Uiso 1.00 calc . . .
H(53) H 0.7505 0.1000 0.6530 0.1000 Uiso 1.00 calc . . .
H(54) H 0.7043 0.2432 0.7367 0.0797 Uiso 1.00 calc . . .
H(55) H 0.5427 0.1410 0.7114 0.0902 Uiso 1.00 calc . . .
H(56) H 0.5086 0.2612 0.6022 0.0943 Uiso 1.00 calc . . .
H(57) H 0.5367 0.4942 0.5572 0.1171 Uiso 1.00 calc . . .
H(58) H 0.6030 0.5902 0.6121 0.1050 Uiso 1.00 calc . . .
H(59) H 0.6372 0.4704 0.7203 0.0787 Uiso 1.00 calc . . .

loop_
_atom_site_aniso_label
_atom_site_aniso_U_11
_atom_site_aniso_U_22
_atom_site_aniso_U_33
_atom_site_aniso_U_12
_atom_site_aniso_U_13
_atom_site_aniso_U_23
Rh(1) 0.0406(2) 0.0747(3) 0.0633(3) 0.0063(2) -0.0002(3) 0.0217(3)
Rh(2) 0.0410(2) 0.0544(3) 0.0559(3) 0.0044(2) 0.0002(3) 0.0100(3)
S(1) 0.085(1) 0.055(1) 0.080(1) 0.0141(9) 0.0025(10) 0.0071(9)
C(1) 0.061(5) 0.176(9) 0.044(4) 0.034(6) 0.000(4) 0.017(5)
C(2) 0.057(6) 0.26(2) 0.117(9) -0.006(8) -0.017(5) 0.13(1)
C(3) 0.061(6) 0.099(8) 0.155(9) -0.018(5) -0.046(6) 0.073(7)
C(4) 0.043(4) 0.064(5) 0.099(6) 0.008(4) -0.022(4) 0.014(4)
C(5) 0.045(4) 0.093(6) 0.045(4) 0.013(4) -0.005(3) 0.014(4)
C(6) 0.110(7) 0.37(2) 0.093(7) 0.096(9) -0.021(5) -0.091(9)
C(7) 0.069(6) 0.60(2) 0.21(1) -0.045(9) -0.012(6) 0.29(1)
C(8) 0.140(7) 0.098(7) 0.45(2) -0.040(6) -0.182(9) 0.126(9)
C(9) 0.088(5) 0.118(6) 0.105(6) 0.047(4) -0.026(4) -0.029(5)
C(10) 0.113(6) 0.075(6) 0.105(6) -0.017(5) -0.041(5) -0.003(4)
C(11) 0.043(3) 0.051(4) 0.072(5) 0.006(3) 0.003(3) -0.007(3)
C(12) 0.036(3) 0.072(5) 0.106(6) 0.032(3) 0.018(4) 0.017(4)
C(13) 0.037(3) 0.047(5) 0.102(6) -0.004(3) -0.001(4) 0.019(4)
C(14) 0.074(4) 0.055(5) 0.062(5) 0.009(4) -0.020(4) 0.009(4)
C(15) 0.056(4) 0.048(4) 0.079(5) 0.003(3) -0.002(4) 0.010(4)
C(16) 0.096(4) 0.124(6) 0.116(6) 0.010(5) 0.009(5) -0.031(6)
C(17) 0.071(4) 0.185(8) 0.170(8) 0.055(5) 0.071(5) 0.097(7)
C(18) 0.068(4) 0.078(6) 0.182(8) -0.009(4) -0.024(5) 0.009(5)
C(19) 0.090(5) 0.130(7) 0.065(5) -0.008(5) -0.029(4) 0.000(5)
C(20) 0.104(5) 0.055(4) 0.098(5) -0.010(4) 0.003(4) 0.028(4)
C(21) 0.045(3) 0.090(5) 0.083(5) 0.006(3) -0.007(4) 0.031(4)
C(22) 0.047(3) 0.072(4) 0.087(5) -0.004(3) -0.010(4) 0.038(5)
C(23) 0.149(7) 0.105(7) 0.093(6) 0.046(6) 0.055(5) 0.036(5)
C(24) 0.137(9) 0.13(1) 0.142(9) 0.046(7) 0.084(7) 0.040(7)
C(25) 0.25(1) 0.17(1) 0.126(8) 0.10(1) 0.094(9) 0.033(7)
C(26) 0.041(3) 0.058(4) 0.057(4) -0.009(3) 0.005(3) 0.011(3)
C(27) 0.051(4) 0.059(5) 0.061(4) -0.005(3) 0.004(3) -0.004(3)
C(28) 0.071(4) 0.071(5) 0.076(5) -0.015(4) 0.019(4) -0.026(4)
C(29) 0.069(5) 0.114(7) 0.061(5) -0.025(5) 0.001(4) -0.020(5)
C(30) 0.063(4) 0.100(6) 0.057(5) -0.007(4) -0.014(3) 0.009(4)
C(31) 0.060(4) 0.063(5) 0.066(5) -0.010(3) -0.015(4) 0.003(4)
C(32) 0.055(4) 0.053(4) 0.054(4) -0.011(3) -0.011(3) 0.004(3)
C(33) 0.057(4) 0.058(4) 0.078(5) -0.019(3) 0.014(3) -0.007(4)
C(34) 0.064(4) 0.087(6) 0.083(6) -0.024(4) 0.001(4) -0.001(4)
C(35) 0.100(6) 0.105(7) 0.070(5) -0.048(5) 0.004(5) 0.008(5)
C(36) 0.109(6) 0.086(6) 0.088(6) -0.009(5) -0.017(5) 0.039(4)
C(37) 0.069(4) 0.082(5) 0.077(5) -0.008(4) -0.005(4) 0.017(4)
C(38) 0.051(3) 0.044(3) 0.047(3) 0.002(3) -0.013(4) 0.006(3)
C(39) 0.064(4) 0.059(4) 0.060(4) 0.005(3) -0.007(4) 0.001(4)
C(40) 0.099(5) 0.047(4) 0.094(6) 0.014(4) -0.025(4) -0.015(4)
C(41) 0.099(6) 0.081(6) 0.074(5) 0.016(5) 0.007(5) -0.014(4)
C(42) 0.072(5) 0.084(6) 0.089(6) 0.006(4) 0.015(4) 0.008(5)
C(43) 0.078(4) 0.052(4) 0.068(5) -0.001(3) 0.017(4) 0.002(3)
C(44) 0.050(3) 0.055(3) 0.048(4) 0.005(3) -0.005(3) -0.005(3)
C(45) 0.071(4) 0.075(5) 0.066(5) 0.006(4) -0.012(4) -0.010(4)
C(46) 0.077(5) 0.098(7) 0.067(5) 0.023(5) -0.022(4) -0.031(5)
C(47) 0.112(7) 0.116(8) 0.068(6) 0.059(6) -0.012(5) -0.012(5)
C(48) 0.087(5) 0.086(6) 0.078(6) 0.019(5) 0.002(4) 0.010(4)
C(49) 0.061(4) 0.059(5) 0.057(4) 0.003(3) -0.007(3) 0.005(4)
B(1) 0.050(4) 0.047(4) 0.058(5) -0.006(4) -0.007(4) -0.003(4)

loop_
_atom_type_symbol
_atom_type_description
_atom_type_scat_dispersion_real
_atom_type_scat_dispersion_imag
_atom_type_scat_source
C C 0.003 0.002
;International Tables for Crystallography
(1992, Vol. C, Tables 4.2.6.8 and 6.1.1.4)
;
H H 0.000 0.000
;International Tables for Crystallography
(1992, Vol. C, Table 6.1.1.4)
;
B B 0.001 0.001
;International Tables for Crystallography
(1992, Vol. C, Tables 4.2.6.8 and 6.1.1.4)
;
Rh Rh -1.118 0.919
;International Tables for Crystallography
(1992, Vol. C, Tables 4.2.6.8 and 6.1.1.4)
;
S S 0.125 0.123
;International Tables for Crystallography
(1992, Vol. C, Tables 4.2.6.8 and 6.1.1.4)
;

loop_
_geom_angle_atom_site_label_1
_geom_angle_atom_site_label_2
_geom_angle_atom_site_label_3
_geom_angle
_geom_angle_site_symmetry_1
_geom_angle_site_symmetry_2
_geom_angle_site_symmetry_3
_geom_angle_publ_flag
Rh(2) Rh(1) S(1) 57.38(4) . . . yes
Rh(2) Rh(1) C(1) 128.4(2) . . . yes
Rh(2) Rh(1) C(2) 139.3(2) . . . yes
Rh(2) Rh(1) C(3) 158.6(2) . . . yes
Rh(2) Rh(1) C(4) 158.5(2) . . . yes
Rh(2) Rh(1) C(5) 138.6(2) . . . yes
Rh(2) Rh(1) C(21) 50.9(2) . . . yes
Rh(2) Rh(1) C(22) 50.8(1) . . . yes
S(1) Rh(1) C(1) 172.0(3) . . . yes
S(1) Rh(1) C(2) 134.6(4) . . . yes
S(1) Rh(1) C(3) 109.9(3) . . . yes
S(1) Rh(1) C(4) 113.7(2) . . . yes
S(1) Rh(1) C(5) 144.4(2) . . . yes
S(1) Rh(1) C(21) 73.4(2) . . . yes
S(1) Rh(1) C(22) 79.3(2) . . . yes
C(1) Rh(1) C(2) 37.6(5) . . . yes
C(1) Rh(1) C(3) 62.7(4) . . . yes
C(1) Rh(1) C(4) 63.0(3) . . . yes
C(1) Rh(1) C(5) 36.7(2) . . . yes
C(1) Rh(1) C(21) 105.7(3) . . . yes
C(1) Rh(1) C(22) 108.6(3) . . . yes
C(2) Rh(1) C(3) 35.9(4) . . . yes
C(2) Rh(1) C(4) 61.7(3) . . . yes
C(2) Rh(1) C(5) 60.7(3) . . . yes
C(2) Rh(1) C(21) 91.7(3) . . . yes
C(2) Rh(1) C(22) 146.2(4) . . . yes
C(3) Rh(1) C(4) 38.6(3) . . . yes
C(3) Rh(1) C(5) 62.2(3) . . . yes
C(3) Rh(1) C(21) 111.1(3) . . . yes
C(3) Rh(1) C(22) 149.0(3) . . . yes
C(4) Rh(1) C(5) 37.2(3) . . . yes
C(4) Rh(1) C(21) 149.6(2) . . . yes
C(4) Rh(1) C(22) 110.4(2) . . . yes
C(5) Rh(1) C(21) 142.2(2) . . . yes
C(5) Rh(1) C(22) 92.7(2) . . . yes
C(21) Rh(1) C(22) 99.9(2) . . . yes
Rh(1) Rh(2) S(1) 57.92(4) . . . yes
Rh(1) Rh(2) C(11) 129.9(2) . . . yes
Rh(1) Rh(2) C(12) 137.8(2) . . . yes
Rh(1) Rh(2) C(13) 155.9(2) . . . yes
Rh(1) Rh(2) C(14) 159.6(2) . . . yes
Rh(1) Rh(2) C(15) 140.7(1) . . . yes
Rh(1) Rh(2) C(21) 51.4(1) . . . yes
Rh(1) Rh(2) C(22) 51.4(2) . . . yes
S(1) Rh(2) C(11) 171.5(2) . . . yes
S(1) Rh(2) C(12) 140.7(2) . . . yes
S(1) Rh(2) C(13) 111.1(2) . . . yes
S(1) Rh(2) C(14) 108.9(2) . . . yes
S(1) Rh(2) C(15) 135.5(2) . . . yes
S(1) Rh(2) C(21) 74.0(2) . . . yes
S(1) Rh(2) C(22) 80.0(2) . . . yes
C(11) Rh(2) C(12) 37.7(2) . . . yes
C(11) Rh(2) C(13) 63.1(2) . . . yes
C(11) Rh(2) C(14) 62.6(2) . . . yes
C(11) Rh(2) C(15) 37.1(2) . . . yes
C(11) Rh(2) C(21) 113.2(2) . . . yes
C(11) Rh(2) C(22) 102.6(2) . . . yes
C(12) Rh(2) C(13) 36.8(3) . . . yes
C(12) Rh(2) C(14) 62.5(2) . . . yes
C(12) Rh(2) C(15) 61.9(2) . . . yes
C(12) Rh(2) C(21) 92.5(2) . . . yes
C(12) Rh(2) C(22) 139.4(2) . . . yes
C(13) Rh(2) C(14) 38.9(3) . . . yes
C(13) Rh(2) C(15) 63.0(2) . . . yes
C(13) Rh(2) C(21) 106.4(2) . . . yes
C(13) Rh(2) C(22) 152.3(3) . . . yes
C(14) Rh(2) C(15) 36.9(2) . . . yes
C(14) Rh(2) C(21) 144.9(2) . . . yes
C(14) Rh(2) C(22) 114.0(2) . . . yes
C(15) Rh(2) C(21) 150.2(2) . . . yes
C(15) Rh(2) C(22) 91.1(2) . . . yes
C(21) Rh(2) C(22) 101.0(2) . . . yes
Rh(1) S(1) Rh(2) 64.70(4) . . . yes
Rh(1) S(1) C(23) 114.2(3) . . . yes
Rh(2) S(1) C(23) 110.4(3) . . . yes
Rh(1) C(1) C(2) 71.7(5) . . . yes
Rh(1) C(1) C(5) 73.4(4) . . . yes
Rh(1) C(1) C(6) 127.0(6) . . . yes
C(2) C(1) C(5) 105.9(8) . . . yes
C(2) C(1) C(6) 128.5(7) . . . yes
C(5) C(1) C(6) 124.9(8) . . . yes
Rh(1) C(2) C(1) 70.7(6) . . . yes
Rh(1) C(2) C(3) 71.6(6) . . . yes
Rh(1) C(2) C(7) 125.4(6) . . . yes
C(1) C(2) C(3) 110.9(9) . . . yes
C(1) C(2) C(7) 123(1) . . . yes
C(3) C(2) C(7) 125(1) . . . yes
Rh(1) C(3) C(2) 72.5(6) . . . yes
Rh(1) C(3) C(4) 70.2(5) . . . yes
Rh(1) C(3) C(8) 124.3(7) . . . yes
C(2) C(3) C(4) 107.0(9) . . . yes
C(2) C(3) C(8) 130.5(10) . . . yes
C(4) C(3) C(8) 122.4(8) . . . yes
Rh(1) C(4) C(3) 71.2(4) . . . yes
Rh(1) C(4) C(5) 73.5(3) . . . yes
Rh(1) C(4) C(9) 126.1(4) . . . yes
C(3) C(4) C(5) 106.6(6) . . . yes
C(3) C(4) C(9) 127.0(7) . . . yes
C(5) C(4) C(9) 126.0(6) . . . yes
Rh(1) C(5) C(1) 70.0(4) . . . yes
Rh(1) C(5) C(4) 69.2(3) . . . yes
Rh(1) C(5) C(10) 128.2(5) . . . yes
C(1) C(5) C(4) 109.1(7) . . . yes
C(1) C(5) C(10) 127.1(7) . . . yes
C(4) C(5) C(10) 123.7(5) . . . yes
Rh(2) C(11) C(12) 72.6(3) . . . yes
Rh(2) C(11) C(15) 71.5(3) . . . yes
Rh(2) C(11) C(16) 126.0(4) . . . yes
C(12) C(11) C(15) 107.4(5) . . . yes
C(12) C(11) C(16) 126.0(6) . . . yes
C(15) C(11) C(16) 126.3(5) . . . yes
Rh(2) C(12) C(11) 69.7(3) . . . yes
Rh(2) C(12) C(13) 68.8(3) . . . yes
Rh(2) C(12) C(17) 127.9(5) . . . yes
C(11) C(12) C(13) 107.8(6) . . . yes
C(11) C(12) C(17) 126.8(6) . . . yes
C(13) C(12) C(17) 125.3(6) . . . yes
Rh(2) C(13) C(12) 74.4(4) . . . yes
Rh(2) C(13) C(14) 71.8(3) . . . yes
Rh(2) C(13) C(18) 125.4(4) . . . yes
C(12) C(13) C(14) 108.1(5) . . . yes
C(12) C(13) C(18) 128.2(6) . . . yes
C(14) C(13) C(18) 123.4(7) . . . yes
Rh(2) C(14) C(13) 69.3(4) . . . yes
Rh(2) C(14) C(15) 71.6(4) . . . yes
Rh(2) C(14) C(19) 124.8(4) . . . yes
C(13) C(14) C(15) 106.4(6) . . . yes
C(13) C(14) C(19) 126.2(6) . . . yes
C(15) C(14) C(19) 127.4(6) . . . yes
Rh(2) C(15) C(11) 71.4(4) . . . yes
Rh(2) C(15) C(14) 71.6(4) . . . yes
Rh(2) C(15) C(20) 127.9(4) . . . yes
C(11) C(15) C(14) 110.0(5) . . . yes
C(11) C(15) C(20) 125.3(5) . . . yes
C(14) C(15) C(20) 124.5(6) . . . yes
Rh(1) C(21) Rh(2) 77.7(2) . . . yes
Rh(1) C(22) Rh(2) 77.8(2) . . . yes
S(1) C(23) C(24) 114.8(6) . . . yes
C(23) C(24) C(25) 151(1) . . . yes
C(27) C(26) C(31) 114.9(5) . . . yes
C(27) C(26) B(1) 124.1(5) . . . yes
C(31) C(26) B(1) 120.7(5) . . . yes
C(26) C(27) C(28) 122.4(5) . . . yes
C(27) C(28) C(29) 120.6(6) . . . yes
C(28) C(29) C(30) 118.9(6) . . . yes
C(29) C(30) C(31) 120.3(6) . . . yes
C(26) C(31) C(30) 122.8(6) . . . yes
C(33) C(32) C(37) 115.1(5) . . . yes
C(33) C(32) B(1) 122.1(5) . . . yes
C(37) C(32) B(1) 122.2(5) . . . yes
C(32) C(33) C(34) 122.9(6) . . . yes
C(33) C(34) C(35) 120.9(6) . . . yes
C(34) C(35) C(36) 118.7(6) . . . yes
C(35) C(36) C(37) 119.6(6) . . . yes
C(32) C(37) C(36) 122.8(6) . . . yes
C(39) C(38) C(43) 115.0(5) . . . yes
C(39) C(38) B(1) 125.0(4) . . . yes
C(43) C(38) B(1) 119.9(5) . . . yes
C(38) C(39) C(40) 121.6(5) . . . yes
C(39) C(40) C(41) 121.3(6) . . . yes
C(40) C(41) C(42) 118.5(7) . . . yes
C(41) C(42) C(43) 120.7(6) . . . yes
C(38) C(43) C(42) 122.8(6) . . . yes
C(45) C(44) C(49) 114.5(5) . . . yes
C(45) C(44) B(1) 122.6(5) . . . yes
C(49) C(44) B(1) 122.7(5) . . . yes
C(44) C(45) C(46) 122.7(6) . . . yes
C(45) C(46) C(47) 120.3(7) . . . yes
C(46) C(47) C(48) 119.6(7) . . . yes
C(47) C(48) C(49) 119.6(7) . . . yes
C(44) C(49) C(48) 123.2(5) . . . yes
C(26) B(1) C(32) 103.6(4) . . . yes
C(26) B(1) C(38) 112.0(4) . . . yes
C(26) B(1) C(44) 114.3(5) . . . yes
C(32) B(1) C(38) 112.2(4) . . . yes
C(32) B(1) C(44) 112.0(4) . . . yes
C(38) B(1) C(44) 103.2(4) . . . yes

loop_
_geom_bond_atom_site_label_1
_geom_bond_atom_site_label_2
_geom_bond_distance
_geom_bond_site_symmetry_1
_geom_bond_site_symmetry_2
_geom_bond_publ_flag
Rh(1) Rh(2) 2.5479(5) . . yes
Rh(1) S(1) 2.388(2) . . yes
Rh(1) C(1) 2.197(7) . . yes
Rh(1) C(2) 2.21(1) . . yes
Rh(1) C(3) 2.198(10) . . yes
Rh(1) C(4) 2.185(6) . . yes
Rh(1) C(5) 2.241(6) . . yes
Rh(1) C(21) 2.037(4) . . yes
Rh(1) C(22) 2.039(6) . . yes
Rh(2) S(1) 2.374(2) . . yes
Rh(2) C(11) 2.200(6) . . yes
Rh(2) C(12) 2.239(6) . . yes
Rh(2) C(13) 2.168(6) . . yes
Rh(2) C(14) 2.201(6) . . yes
Rh(2) C(15) 2.201(6) . . yes
Rh(2) C(21) 2.023(6) . . yes
Rh(2) C(22) 2.021(4) . . yes
S(1) C(23) 1.801(8) . . yes
C(1) C(2) 1.42(2) . . yes
C(1) C(5) 1.397(9) . . yes
C(1) C(6) 1.52(1) . . yes
C(2) C(3) 1.36(2) . . yes
C(2) C(7) 1.54(1) . . yes
C(3) C(4) 1.45(1) . . yes
C(3) C(8) 1.49(1) . . yes
C(4) C(5) 1.413(10) . . yes
C(4) C(9) 1.485(9) . . yes
C(5) C(10) 1.461(9) . . yes
C(11) C(12) 1.434(8) . . yes
C(11) C(15) 1.399(9) . . yes
C(11) C(16) 1.493(10) . . yes
C(12) C(13) 1.39(1) . . yes
C(12) C(17) 1.478(10) . . yes
C(13) C(14) 1.457(9) . . yes
C(13) C(18) 1.523(9) . . yes
C(14) C(15) 1.392(9) . . yes
C(14) C(19) 1.481(9) . . yes
C(15) C(20) 1.527(8) . . yes
C(23) C(24) 1.42(1) . . yes
C(24) C(25) 1.07(2) . . yes
C(26) C(27) 1.404(8) . . yes
C(26) C(31) 1.401(8) . . yes
C(26) B(1) 1.628(8) . . yes
C(27) C(28) 1.390(9) . . yes
C(28) C(29) 1.363(10) . . yes
C(29) C(30) 1.39(1) . . yes
C(30) C(31) 1.379(9) . . yes
C(32) C(33) 1.399(8) . . yes
C(32) C(37) 1.389(8) . . yes
C(32) B(1) 1.647(8) . . yes
C(33) C(34) 1.373(9) . . yes
C(34) C(35) 1.36(1) . . yes
C(35) C(36) 1.39(1) . . yes
C(36) C(37) 1.393(10) . . yes
C(38) C(39) 1.387(8) . . yes
C(38) C(43) 1.399(8) . . yes
C(38) B(1) 1.660(8) . . yes
C(39) C(40) 1.403(9) . . yes
C(40) C(41) 1.35(1) . . yes
C(41) C(42) 1.37(1) . . yes
C(42) C(43) 1.377(9) . . yes
C(44) C(45) 1.390(8) . . yes
C(44) C(49) 1.393(8) . . yes
C(44) B(1) 1.642(8) . . yes
C(45) C(46) 1.402(10) . . yes
C(46) C(47) 1.35(1) . . yes
C(47) C(48) 1.37(1) . . yes
C(48) C(49) 1.393(9) . . yes

loop_
_geom_contact_atom_site_label_1
_geom_contact_atom_site_label_2
_geom_contact_distance
_geom_contact_site_symmetry_1
_geom_contact_site_symmetry_2
_geom_contact_publ_flag
Rh(1) Rh(2) 2.5479(5) . . ?
C(4) C(29) 3.571(9) . 3_645 ?
C(6) C(48) 3.43(1) . 1_556 ?
C(9) C(29) 3.555(9) . 3_645 ?
C(13) C(47) 3.46(1) . 2_665 ?
C(14) C(47) 3.55(1) . 2_665 ?
C(17) C(36) 3.60(1) . 2_655 ?

loop_
_geom_torsion_atom_site_label_1
_geom_torsion_atom_site_label_2
_geom_torsion_atom_site_label_3
_geom_torsion_atom_site_label_4
_geom_torsion
_geom_torsion_site_symmetry_1
_geom_torsion_site_symmetry_2
_geom_torsion_site_symmetry_3
_geom_torsion_site_symmetry_4
_geom_torsion_publ_flag
Rh(1) Rh(2) S(1) C(23) -107.9(3) . . . . yes
Rh(1) Rh(2) C(11) C(12) -119.8(3) . . . . yes
Rh(1) Rh(2) C(11) C(15) 124.5(3) . . . . yes
Rh(1) Rh(2) C(11) C(16) 2.6(6) . . . . yes
Rh(1) Rh(2) C(12) C(11) 97.8(4) . . . . yes
Rh(1) Rh(2) C(12) C(13) -142.6(3) . . . . yes
Rh(1) Rh(2) C(12) C(17) -23.6(7) . . . . yes
Rh(1) Rh(2) C(13) C(12) 92.3(5) . . . . yes
Rh(1) Rh(2) C(13) C(14) -152.2(4) . . . . yes
Rh(1) Rh(2) C(13) C(18) -33.8(10) . . . . yes
Rh(1) Rh(2) C(14) C(13) 147.0(4) . . . . yes
Rh(1) Rh(2) C(14) C(15) -96.6(5) . . . . yes
Rh(1) Rh(2) C(14) C(19) 26.6(9) . . . . yes
Rh(1) Rh(2) C(15) C(11) -93.7(3) . . . . yes
Rh(1) Rh(2) C(15) C(14) 146.8(3) . . . . yes
Rh(1) Rh(2) C(15) C(20) 27.0(7) . . . . yes
Rh(1) S(1) Rh(2) C(11) 158.5(10) . . . . yes
Rh(1) S(1) Rh(2) C(12) -127.9(3) . . . . yes
Rh(1) S(1) Rh(2) C(13) -155.9(2) . . . . yes
Rh(1) S(1) Rh(2) C(14) 162.6(2) . . . . yes
Rh(1) S(1) Rh(2) C(15) 131.7(2) . . . . yes
Rh(1) S(1) Rh(2) C(21) -54.1(1) . . . . yes
Rh(1) S(1) Rh(2) C(22) 50.5(2) . . . . yes
Rh(1) S(1) C(23) C(24) 101.1(6) . . . . yes
Rh(1) C(1) C(2) C(3) 60.5(7) . . . . yes
Rh(1) C(1) C(2) C(7) -120.3(9) . . . . yes
Rh(1) C(1) C(5) C(4) -58.3(5) . . . . yes
Rh(1) C(1) C(5) C(10) 123.3(7) . . . . yes
Rh(1) C(2) C(1) C(5) -65.9(5) . . . . yes
Rh(1) C(2) C(1) C(6) 123.2(8) . . . . yes
Rh(1) C(2) C(3) C(4) 62.1(6) . . . . yes
Rh(1) C(2) C(3) C(8) -120(1) . . . . yes
Rh(1) C(3) C(2) C(1) -60.0(7) . . . . yes
Rh(1) C(3) C(2) C(7) 120.9(9) . . . . yes
Rh(1) C(3) C(4) C(5) 65.6(5) . . . . yes
Rh(1) C(3) C(4) C(9) -121.5(7) . . . . yes
Rh(1) C(4) C(3) C(2) -63.7(7) . . . . yes
Rh(1) C(4) C(3) C(8) 118.8(9) . . . . yes
Rh(1) C(4) C(5) C(1) 58.7(5) . . . . yes
Rh(1) C(4) C(5) C(10) -122.8(6) . . . . yes
Rh(1) C(5) C(1) C(2) 64.8(6) . . . . yes
Rh(1) C(5) C(1) C(6) -123.9(8) . . . . yes
Rh(1) C(5) C(4) C(3) -64.0(5) . . . . yes
Rh(1) C(5) C(4) C(9) 123.0(6) . . . . yes
Rh(1) C(21) Rh(2) S(1) 61.5(1) . . . . yes
Rh(1) C(21) Rh(2) C(11) -123.5(2) . . . . yes
Rh(1) C(21) Rh(2) C(12) -156.1(2) . . . . yes
Rh(1) C(21) Rh(2) C(13) 169.3(2) . . . . yes
Rh(1) C(21) Rh(2) C(14) 161.7(3) . . . . yes
Rh(1) C(21) Rh(2) C(15) -126.7(4) . . . . yes
Rh(1) C(21) Rh(2) C(22) -14.6(2) . . . . yes
Rh(1) C(22) Rh(2) S(1) -56.7(1) . . . . yes
Rh(1) C(22) Rh(2) C(11) 131.6(2) . . . . yes
Rh(1) C(22) Rh(2) C(12) 121.7(3) . . . . yes
Rh(1) C(22) Rh(2) C(13) -173.5(5) . . . . yes
Rh(1) C(22) Rh(2) C(14) -163.1(2) . . . . yes
Rh(1) C(22) Rh(2) C(15) 167.2(2) . . . . yes
Rh(1) C(22) Rh(2) C(21) 14.6(2) . . . . yes
Rh(2) Rh(1) S(1) C(23) 102.2(3) . . . . yes
Rh(2) Rh(1) C(1) C(2) 123.8(5) . . . . yes
Rh(2) Rh(1) C(1) C(5) -122.6(4) . . . . yes
Rh(2) Rh(1) C(1) C(6) -1.0(8) . . . . yes
Rh(2) Rh(1) C(2) C(1) -92.9(5) . . . . yes
Rh(2) Rh(1) C(2) C(3) 146.0(4) . . . . yes
Rh(2) Rh(1) C(2) C(7) 24(1) . . . . yes
Rh(2) Rh(1) C(3) C(2) -91.0(9) . . . . yes
Rh(2) Rh(1) C(3) C(4) 153.0(5) . . . . yes
Rh(2) Rh(1) C(3) C(8) 36(1) . . . . yes
Rh(2) Rh(1) C(4) C(3) -153.1(5) . . . . yes
Rh(2) Rh(1) C(4) C(5) 92.4(6) . . . . yes
Rh(2) Rh(1) C(4) C(9) -30.5(10) . . . . yes
Rh(2) Rh(1) C(5) C(1) 92.9(5) . . . . yes
Rh(2) Rh(1) C(5) C(4) -146.4(3) . . . . yes
Rh(2) Rh(1) C(5) C(10) -29.2(7) . . . . yes
Rh(2) S(1) Rh(1) C(1) 138(1) . . . . yes
Rh(2) S(1) Rh(1) C(2) 129.3(3) . . . . yes
Rh(2) S(1) Rh(1) C(3) 160.8(2) . . . . yes
Rh(2) S(1) Rh(1) C(4) -157.8(2) . . . . yes
Rh(2) S(1) Rh(1) C(5) -129.5(3) . . . . yes
Rh(2) S(1) Rh(1) C(21) 53.8(2) . . . . yes
Rh(2) S(1) Rh(1) C(22) -50.0(1) . . . . yes
Rh(2) S(1) C(23) C(24) 171.6(6) . . . . yes
Rh(2) C(11) C(12) C(13) -58.4(4) . . . . yes
Rh(2) C(11) C(12) C(17) 122.8(7) . . . . yes
Rh(2) C(11) C(15) C(14) 61.5(4) . . . . yes
Rh(2) C(11) C(15) C(20) -123.8(6) . . . . yes
Rh(2) C(12) C(11) C(15) 63.5(4) . . . . yes
Rh(2) C(12) C(11) C(16) -122.2(6) . . . . yes
Rh(2) C(12) C(13) C(14) -64.4(4) . . . . yes
Rh(2) C(12) C(13) C(18) 123.0(7) . . . . yes
Rh(2) C(13) C(12) C(11) 58.9(4) . . . . yes
Rh(2) C(13) C(12) C(17) -122.2(7) . . . . yes
Rh(2) C(13) C(14) C(15) -62.3(4) . . . . yes
Rh(2) C(13) C(14) C(19) 118.6(6) . . . . yes
Rh(2) C(14) C(13) C(12) 66.1(4) . . . . yes
Rh(2) C(14) C(13) C(18) -120.9(6) . . . . yes
Rh(2) C(14) C(15) C(11) -61.4(4) . . . . yes
Rh(2) C(14) C(15) C(20) 123.8(6) . . . . yes
Rh(2) C(15) C(11) C(12) -64.3(4) . . . . yes
Rh(2) C(15) C(11) C(16) 121.5(6) . . . . yes
Rh(2) C(15) C(14) C(13) 60.8(4) . . . . yes
Rh(2) C(15) C(14) C(19) -120.1(6) . . . . yes
Rh(2) C(21) Rh(1) S(1) -61.2(1) . . . . yes
Rh(2) C(21) Rh(1) C(1) 127.1(3) . . . . yes
Rh(2) C(21) Rh(1) C(2) 162.5(4) . . . . yes
Rh(2) C(21) Rh(1) C(3) -166.5(3) . . . . yes
Rh(2) C(21) Rh(1) C(4) -169.8(4) . . . . yes
Rh(2) C(21) Rh(1) C(5) 122.0(4) . . . . yes
Rh(2) C(21) Rh(1) C(22) 14.4(2) . . . . yes
Rh(2) C(22) Rh(1) S(1) 56.4(1) . . . . yes
Rh(2) C(22) Rh(1) C(1) -124.9(2) . . . . yes
Rh(2) C(22) Rh(1) C(2) -122.8(5) . . . . yes
Rh(2) C(22) Rh(1) C(3) 167.3(5) . . . . yes
Rh(2) C(22) Rh(1) C(4) 167.8(2) . . . . yes
Rh(2) C(22) Rh(1) C(5) -158.6(2) . . . . yes
Rh(2) C(22) Rh(1) C(21) -14.4(2) . . . . yes
S(1) Rh(1) Rh(2) C(11) -175.9(2) . . . . yes
S(1) Rh(1) Rh(2) C(12) 131.9(3) . . . . yes
S(1) Rh(1) Rh(2) C(13) 68.9(5) . . . . yes
S(1) Rh(1) Rh(2) C(14) -54.0(5) . . . . yes
S(1) Rh(1) Rh(2) C(15) -124.2(3) . . . . yes
S(1) Rh(1) Rh(2) C(21) 94.8(2) . . . . yes
S(1) Rh(1) Rh(2) C(22) -103.7(2) . . . . yes
S(1) Rh(1) C(1) C(2) -10(1) . . . . yes
S(1) Rh(1) C(1) C(5) 102(1) . . . . yes
S(1) Rh(1) C(1) C(6) -135(1) . . . . yes
S(1) Rh(1) C(2) C(1) 177.9(3) . . . . yes
S(1) Rh(1) C(2) C(3) 56.9(6) . . . . yes
S(1) Rh(1) C(2) C(7) -64(1) . . . . yes
S(1) Rh(1) C(3) C(2) -140.6(6) . . . . yes
S(1) Rh(1) C(3) C(4) 103.4(4) . . . . yes
S(1) Rh(1) C(3) C(8) -13.0(8) . . . . yes
S(1) Rh(1) C(4) C(3) -92.6(5) . . . . yes
S(1) Rh(1) C(4) C(5) 152.9(3) . . . . yes
S(1) Rh(1) C(4) C(9) 29.9(6) . . . . yes
S(1) Rh(1) C(5) C(1) -166.5(4) . . . . yes
S(1) Rh(1) C(5) C(4) -45.8(5) . . . . yes
S(1) Rh(1) C(5) C(10) 71.4(7) . . . . yes
S(1) Rh(2) Rh(1) C(1) -173.3(3) . . . . yes
S(1) Rh(2) Rh(1) C(2) -122.2(6) . . . . yes
S(1) Rh(2) Rh(1) C(3) -58.2(7) . . . . yes
S(1) Rh(2) Rh(1) C(4) 71.1(5) . . . . yes
S(1) Rh(2) Rh(1) C(5) 137.2(2) . . . . yes
S(1) Rh(2) Rh(1) C(21) -94.8(2) . . . . yes
S(1) Rh(2) Rh(1) C(22) 103.7(2) . . . . yes
S(1) Rh(2) C(11) C(12) 84(1) . . . . yes
S(1) Rh(2) C(11) C(15) -31(1) . . . . yes
S(1) Rh(2) C(11) C(16) -153.5(7) . . . . yes
S(1) Rh(2) C(12) C(11) -166.6(3) . . . . yes
S(1) Rh(2) C(12) C(13) -47.0(5) . . . . yes
S(1) Rh(2) C(12) C(17) 72.0(7) . . . . yes
S(1) Rh(2) C(13) C(12) 150.2(3) . . . . yes
S(1) Rh(2) C(13) C(14) -94.3(3) . . . . yes
S(1) Rh(2) C(13) C(18) 24.2(7) . . . . yes
S(1) Rh(2) C(14) C(13) 100.5(4) . . . . yes
S(1) Rh(2) C(14) C(15) -143.1(3) . . . . yes
S(1) Rh(2) C(14) C(19) -19.8(5) . . . . yes
S(1) Rh(2) C(15) C(11) 173.6(2) . . . . yes
S(1) Rh(2) C(15) C(14) 54.1(4) . . . . yes
S(1) Rh(2) C(15) C(20) -65.6(6) . . . . yes
S(1) C(23) C(24) C(25) -122(2) . . . . yes
C(1) Rh(1) Rh(2) C(11) 10.8(3) . . . . yes
C(1) Rh(1) Rh(2) C(12) -41.4(4) . . . . yes
C(1) Rh(1) Rh(2) C(13) -104.3(6) . . . . yes
C(1) Rh(1) Rh(2) C(14) 132.7(5) . . . . yes
C(1) Rh(1) Rh(2) C(15) 62.5(4) . . . . yes
C(1) Rh(1) Rh(2) C(21) -78.5(4) . . . . yes
C(1) Rh(1) Rh(2) C(22) 83.1(4) . . . . yes
C(1) Rh(1) S(1) C(23) -119(1) . . . . yes
C(1) Rh(1) C(2) C(3) -121.0(7) . . . . yes
C(1) Rh(1) C(2) C(7) 117(1) . . . . yes
C(1) Rh(1) C(3) C(2) 36.0(6) . . . . yes
C(1) Rh(1) C(3) C(4) -80.0(5) . . . . yes
C(1) Rh(1) C(3) C(8) 163.6(8) . . . . yes
C(1) Rh(1) C(4) C(3) 79.3(5) . . . . yes
C(1) Rh(1) C(4) C(5) -35.2(4) . . . . yes
C(1) Rh(1) C(4) C(9) -158.1(7) . . . . yes
C(1) Rh(1) C(5) C(4) 120.7(7) . . . . yes
C(1) Rh(1) C(5) C(10) -122.1(8) . . . . yes
C(1) C(2) Rh(1) C(3) 121.0(7) . . . . yes
C(1) C(2) Rh(1) C(4) 81.6(5) . . . . yes
C(1) C(2) Rh(1) C(5) 38.9(4) . . . . yes
C(1) C(2) Rh(1) C(21) -113.9(5) . . . . yes
C(1) C(2) Rh(1) C(22) -3.2(8) . . . . yes
C(1) C(2) C(3) C(4) 2(1) . . . . yes
C(1) C(2) C(3) C(8) 179.4(9) . . . . yes
C(1) C(5) Rh(1) C(2) -39.8(6) . . . . yes
C(1) C(5) Rh(1) C(3) -80.9(6) . . . . yes
C(1) C(5) Rh(1) C(4) -120.7(7) . . . . yes
C(1) C(5) Rh(1) C(21) 8.3(7) . . . . yes
C(1) C(5) Rh(1) C(22) 118.2(5) . . . . yes
C(1) C(5) C(4) C(3) -5.3(8) . . . . yes
C(1) C(5) C(4) C(9) -178.3(6) . . . . yes
C(2) Rh(1) Rh(2) C(11) 61.8(6) . . . . yes
C(2) Rh(1) Rh(2) C(12) 9.7(6) . . . . yes
C(2) Rh(1) Rh(2) C(13) -53.3(8) . . . . yes
C(2) Rh(1) Rh(2) C(14) -176.3(7) . . . . yes
C(2) Rh(1) Rh(2) C(15) 113.5(6) . . . . yes
C(2) Rh(1) Rh(2) C(21) -27.5(6) . . . . yes
C(2) Rh(1) Rh(2) C(22) 134.1(6) . . . . yes
C(2) Rh(1) S(1) C(23) -128.5(4) . . . . yes
C(2) Rh(1) C(1) C(5) 113.6(7) . . . . yes
C(2) Rh(1) C(1) C(6) -124.8(9) . . . . yes
C(2) Rh(1) C(3) C(4) -116.0(8) . . . . yes
C(2) Rh(1) C(3) C(8) 127(1) . . . . yes
C(2) Rh(1) C(4) C(3) 36.7(6) . . . . yes
C(2) Rh(1) C(4) C(5) -77.8(6) . . . . yes
C(2) Rh(1) C(4) C(9) 159.3(8) . . . . yes
C(2) Rh(1) C(5) C(4) 80.9(5) . . . . yes
C(2) Rh(1) C(5) C(10) -161.9(8) . . . . yes
C(2) C(1) Rh(1) C(3) -34.4(5) . . . . yes
C(2) C(1) Rh(1) C(4) -77.9(5) . . . . yes
C(2) C(1) Rh(1) C(5) -113.6(7) . . . . yes
C(2) C(1) Rh(1) C(21) 71.7(5) . . . . yes
C(2) C(1) Rh(1) C(22) 178.1(5) . . . . yes
C(2) C(1) C(5) C(4) 6.5(8) . . . . yes
C(2) C(1) C(5) C(10) -171.9(7) . . . . yes
C(2) C(3) Rh(1) C(4) 116.0(8) . . . . yes
C(2) C(3) Rh(1) C(5) 77.5(6) . . . . yes
C(2) C(3) Rh(1) C(21) -61.3(7) . . . . yes
C(2) C(3) Rh(1) C(22) 116.8(7) . . . . yes
C(2) C(3) C(4) C(5) 1.9(9) . . . . yes
C(2) C(3) C(4) C(9) 174.8(7) . . . . yes
C(3) Rh(1) Rh(2) C(11) 125.8(7) . . . . yes
C(3) Rh(1) Rh(2) C(12) 73.7(8) . . . . yes
C(3) Rh(1) Rh(2) C(13) 10.7(9) . . . . yes
C(3) Rh(1) Rh(2) C(14) -112.3(8) . . . . yes
C(3) Rh(1) Rh(2) C(15) 177.5(8) . . . . yes
C(3) Rh(1) Rh(2) C(21) 36.6(7) . . . . yes
C(3) Rh(1) Rh(2) C(22) -161.9(8) . . . . yes
C(3) Rh(1) S(1) C(23) -97.1(4) . . . . yes
C(3) Rh(1) C(1) C(5) 79.2(5) . . . . yes
C(3) Rh(1) C(1) C(6) -159.2(8) . . . . yes
C(3) Rh(1) C(2) C(7) -121(1) . . . . yes
C(3) Rh(1) C(4) C(5) -114.5(6) . . . . yes
C(3) Rh(1) C(4) C(9) 122.6(8) . . . . yes
C(3) Rh(1) C(5) C(4) 39.9(4) . . . . yes
C(3) Rh(1) C(5) C(10) 157.1(7) . . . . yes
C(3) C(2) Rh(1) C(4) -39.5(5) . . . . yes
C(3) C(2) Rh(1) C(5) -82.2(5) . . . . yes
C(3) C(2) Rh(1) C(21) 125.0(6) . . . . yes
C(3) C(2) Rh(1) C(22) -124.3(7) . . . . yes
C(3) C(2) C(1) C(5) -5.4(10) . . . . yes
C(3) C(2) C(1) C(6) -176.3(8) . . . . yes
C(3) C(4) Rh(1) C(5) 114.5(6) . . . . yes
C(3) C(4) Rh(1) C(21) 4.9(8) . . . . yes
C(3) C(4) Rh(1) C(22) -179.6(5) . . . . yes
C(3) C(4) C(5) C(10) 173.2(6) . . . . yes
C(4) Rh(1) Rh(2) C(11) -104.9(5) . . . . yes
C(4) Rh(1) Rh(2) C(12) -157.0(6) . . . . yes
C(4) Rh(1) Rh(2) C(13) 140.0(7) . . . . yes
C(4) Rh(1) Rh(2) C(14) 17.0(7) . . . . yes
C(4) Rh(1) Rh(2) C(15) -53.2(6) . . . . yes
C(4) Rh(1) Rh(2) C(21) 165.8(5) . . . . yes
C(4) Rh(1) Rh(2) C(22) -32.6(5) . . . . yes
C(4) Rh(1) S(1) C(23) -55.6(3) . . . . yes
C(4) Rh(1) C(1) C(5) 35.7(4) . . . . yes
C(4) Rh(1) C(1) C(6) 157.2(8) . . . . yes
C(4) Rh(1) C(2) C(7) -161(1) . . . . yes
C(4) Rh(1) C(3) C(8) -116.4(10) . . . . yes
C(4) Rh(1) C(5) C(10) 117.2(7) . . . . yes
C(4) C(3) Rh(1) C(5) -38.5(4) . . . . yes
C(4) C(3) Rh(1) C(21) -177.4(4) . . . . yes
C(4) C(3) Rh(1) C(22) 0.8(9) . . . . yes
C(4) C(3) C(2) C(7) -177.0(8) . . . . yes
C(4) C(5) Rh(1) C(21) 129.0(4) . . . . yes
C(4) C(5) Rh(1) C(22) -121.1(4) . . . . yes
C(4) C(5) C(1) C(6) 177.8(7) . . . . yes
C(5) Rh(1) Rh(2) C(11) -38.8(3) . . . . yes
C(5) Rh(1) Rh(2) C(12) -91.0(3) . . . . yes
C(5) Rh(1) Rh(2) C(13) -153.9(5) . . . . yes
C(5) Rh(1) Rh(2) C(14) 83.1(5) . . . . yes
C(5) Rh(1) Rh(2) C(15) 12.9(4) . . . . yes
C(5) Rh(1) Rh(2) C(21) -128.1(3) . . . . yes
C(5) Rh(1) Rh(2) C(22) 33.5(3) . . . . yes
C(5) Rh(1) S(1) C(23) -27.4(4) . . . . yes
C(5) Rh(1) C(1) C(6) 121.5(10) . . . . yes
C(5) Rh(1) C(2) C(7) 156(1) . . . . yes
C(5) Rh(1) C(3) C(8) -154.8(9) . . . . yes
C(5) Rh(1) C(4) C(9) -122.9(7) . . . . yes
C(5) C(1) Rh(1) C(21) -174.7(4) . . . . yes
C(5) C(1) Rh(1) C(22) -68.3(5) . . . . yes
C(5) C(1) C(2) C(7) 173.8(8) . . . . yes
C(5) C(4) Rh(1) C(21) -109.6(5) . . . . yes
C(5) C(4) Rh(1) C(22) 65.9(4) . . . . yes
C(5) C(4) C(3) C(8) -175.7(8) . . . . yes
C(6) C(1) Rh(1) C(21) -53.2(8) . . . . yes
C(6) C(1) Rh(1) C(22) 53.3(7) . . . . yes
C(6) C(1) C(2) C(7) 2(1) . . . . yes
C(6) C(1) C(5) C(10) 0(1) . . . . yes
C(7) C(2) Rh(1) C(21) 3(1) . . . . yes
C(7) C(2) Rh(1) C(22) 114(1) . . . . yes
C(7) C(2) C(3) C(8) 0(1) . . . . yes
C(8) C(3) Rh(1) C(21) 66.3(8) . . . . yes
C(8) C(3) Rh(1) C(22) -115.6(8) . . . . yes
C(8) C(3) C(4) C(9) -2(1) . . . . yes
C(9) C(4) Rh(1) C(21) 127.4(6) . . . . yes
C(9) C(4) Rh(1) C(22) -57.0(6) . . . . yes
C(9) C(4) C(5) C(10) 0(1) . . . . yes
C(10) C(5) Rh(1) C(21) -113.8(6) . . . . yes
C(10) C(5) Rh(1) C(22) -3.9(6) . . . . yes
C(11) Rh(2) Rh(1) C(21) 89.3(3) . . . . yes
C(11) Rh(2) Rh(1) C(22) -72.2(3) . . . . yes
C(11) Rh(2) S(1) C(23) 50(1) . . . . yes
C(11) Rh(2) C(12) C(13) 119.6(6) . . . . yes
C(11) Rh(2) C(12) C(17) -121.5(8) . . . . yes
C(11) Rh(2) C(13) C(12) -36.6(4) . . . . yes
C(11) Rh(2) C(13) C(14) 78.9(4) . . . . yes
C(11) Rh(2) C(13) C(18) -162.6(7) . . . . yes
C(11) Rh(2) C(14) C(13) -80.2(4) . . . . yes
C(11) Rh(2) C(14) C(15) 36.2(3) . . . . yes
C(11) Rh(2) C(14) C(19) 159.5(6) . . . . yes
C(11) Rh(2) C(15) C(14) -119.5(5) . . . . yes
C(11) Rh(2) C(15) C(20) 120.7(7) . . . . yes
C(11) C(12) Rh(2) C(13) -119.6(6) . . . . yes
C(11) C(12) Rh(2) C(14) -79.9(4) . . . . yes
C(11) C(12) Rh(2) C(15) -38.0(4) . . . . yes
C(11) C(12) Rh(2) C(21) 126.0(4) . . . . yes
C(11) C(12) Rh(2) C(22) 15.9(6) . . . . yes
C(11) C(12) C(13) C(14) -5.4(7) . . . . yes
C(11) C(12) C(13) C(18) -178.0(6) . . . . yes
C(11) C(15) Rh(2) C(12) 38.6(3) . . . . yes
C(11) C(15) Rh(2) C(13) 80.3(4) . . . . yes
C(11) C(15) Rh(2) C(14) 119.5(5) . . . . yes
C(11) C(15) Rh(2) C(21) 4.9(6) . . . . yes
C(11) C(15) Rh(2) C(22) -109.6(4) . . . . yes
C(11) C(15) C(14) C(13) -0.5(7) . . . . yes
C(11) C(15) C(14) C(19) 178.5(6) . . . . yes
C(12) Rh(2) Rh(1) C(21) 37.1(3) . . . . yes
C(12) Rh(2) Rh(1) C(22) -124.4(3) . . . . yes
C(12) Rh(2) S(1) C(23) 124.2(4) . . . . yes
C(12) Rh(2) C(11) C(15) -115.7(5) . . . . yes
C(12) Rh(2) C(11) C(16) 122.3(7) . . . . yes
C(12) Rh(2) C(13) C(14) 115.5(5) . . . . yes
C(12) Rh(2) C(13) C(18) -126.0(8) . . . . yes
C(12) Rh(2) C(14) C(13) -37.5(4) . . . . yes
C(12) Rh(2) C(14) C(15) 78.9(4) . . . . yes
C(12) Rh(2) C(14) C(19) -157.9(6) . . . . yes
C(12) Rh(2) C(15) C(14) -80.9(4) . . . . yes
C(12) Rh(2) C(15) C(20) 159.3(6) . . . . yes
C(12) C(11) Rh(2) C(13) 35.7(4) . . . . yes
C(12) C(11) Rh(2) C(14) 79.7(4) . . . . yes
C(12) C(11) Rh(2) C(15) 115.7(5) . . . . yes
C(12) C(11) Rh(2) C(21) -61.6(4) . . . . yes
C(12) C(11) Rh(2) C(22) -169.5(4) . . . . yes
C(12) C(11) C(15) C(14) -2.8(7) . . . . yes
C(12) C(11) C(15) C(20) 172.0(5) . . . . yes
C(12) C(13) Rh(2) C(14) -115.5(5) . . . . yes
C(12) C(13) Rh(2) C(15) -78.4(4) . . . . yes
C(12) C(13) Rh(2) C(21) 71.5(4) . . . . yes
C(12) C(13) Rh(2) C(22) -100.2(6) . . . . yes
C(12) C(13) C(14) C(15) 3.8(7) . . . . yes
C(12) C(13) C(14) C(19) -175.3(6) . . . . yes
C(13) Rh(2) Rh(1) C(21) -25.8(5) . . . . yes
C(13) Rh(2) Rh(1) C(22) 172.6(5) . . . . yes
C(13) Rh(2) S(1) C(23) 96.2(3) . . . . yes
C(13) Rh(2) C(11) C(15) -80.0(4) . . . . yes
C(13) Rh(2) C(11) C(16) 158.1(6) . . . . yes
C(13) Rh(2) C(12) C(17) 119.0(8) . . . . yes
C(13) Rh(2) C(14) C(15) 116.4(5) . . . . yes
C(13) Rh(2) C(14) C(19) -120.3(7) . . . . yes
C(13) Rh(2) C(15) C(14) -39.2(4) . . . . yes
C(13) Rh(2) C(15) C(20) -159.0(6) . . . . yes
C(13) C(12) Rh(2) C(14) 39.7(4) . . . . yes
C(13) C(12) Rh(2) C(15) 81.6(4) . . . . yes
C(13) C(12) Rh(2) C(21) -114.4(4) . . . . yes
C(13) C(12) Rh(2) C(22) 135.5(4) . . . . yes
C(13) C(12) C(11) C(15) 5.1(7) . . . . yes
C(13) C(12) C(11) C(16) 179.3(6) . . . . yes
C(13) C(14) Rh(2) C(15) -116.4(5) . . . . yes
C(13) C(14) Rh(2) C(21) 11.7(6) . . . . yes
C(13) C(14) Rh(2) C(22) -172.3(4) . . . . yes
C(13) C(14) C(15) C(20) -175.3(5) . . . . yes
C(14) Rh(2) Rh(1) C(21) -148.8(5) . . . . yes
C(14) Rh(2) Rh(1) C(22) 49.6(5) . . . . yes
C(14) Rh(2) S(1) C(23) 54.7(3) . . . . yes
C(14) Rh(2) C(11) C(15) -36.0(3) . . . . yes
C(14) Rh(2) C(11) C(16) -157.9(6) . . . . yes
C(14) Rh(2) C(12) C(17) 158.7(7) . . . . yes
C(14) Rh(2) C(13) C(18) 118.4(8) . . . . yes
C(14) Rh(2) C(15) C(20) -119.8(7) . . . . yes
C(14) C(13) Rh(2) C(15) 37.1(4) . . . . yes
C(14) C(13) Rh(2) C(21) -173.0(4) . . . . yes
C(14) C(13) Rh(2) C(22) 15.3(7) . . . . yes
C(14) C(13) C(12) C(17) 173.4(6) . . . . yes
C(14) C(15) Rh(2) C(21) -114.6(5) . . . . yes
C(14) C(15) Rh(2) C(22) 130.9(4) . . . . yes
C(14) C(15) C(11) C(16) -177.0(6) . . . . yes
C(15) Rh(2) Rh(1) C(21) 141.0(3) . . . . yes
C(15) Rh(2) Rh(1) C(22) -20.5(3) . . . . yes
C(15) Rh(2) S(1) C(23) 23.8(3) . . . . yes
C(15) Rh(2) C(11) C(16) -121.9(6) . . . . yes
C(15) Rh(2) C(12) C(17) -159.5(7) . . . . yes
C(15) Rh(2) C(13) C(18) 155.5(7) . . . . yes
C(15) Rh(2) C(14) C(19) 123.2(7) . . . . yes
C(15) C(11) Rh(2) C(21) -177.3(3) . . . . yes
C(15) C(11) Rh(2) C(22) 74.8(4) . . . . yes
C(15) C(11) C(12) C(17) -173.7(6) . . . . yes
C(15) C(14) Rh(2) C(21) 128.1(4) . . . . yes
C(15) C(14) Rh(2) C(22) -55.9(4) . . . . yes
C(15) C(14) C(13) C(18) 176.8(6) . . . . yes
C(16) C(11) Rh(2) C(21) 60.8(5) . . . . yes
C(16) C(11) Rh(2) C(22) -47.2(6) . . . . yes
C(16) C(11) C(12) C(17) 0(1) . . . . yes
C(16) C(11) C(15) C(20) -2.2(9) . . . . yes
C(17) C(12) Rh(2) C(21) 4.5(6) . . . . yes
C(17) C(12) Rh(2) C(22) -105.6(7) . . . . yes
C(17) C(12) C(13) C(18) 0(1) . . . . yes
C(18) C(13) Rh(2) C(21) -54.6(7) . . . . yes
C(18) C(13) Rh(2) C(22) 133.7(6) . . . . yes
C(18) C(13) C(14) C(19) -2.3(10) . . . . yes
C(19) C(14) Rh(2) C(21) -108.7(6) . . . . yes
C(19) C(14) Rh(2) C(22) 67.4(6) . . . . yes
C(19) C(14) C(15) C(20) 3.7(10) . . . . yes
C(20) C(15) Rh(2) C(21) 125.6(5) . . . . yes
C(20) C(15) Rh(2) C(22) 11.1(6) . . . . yes
C(21) Rh(1) Rh(2) C(22) 161.5(3) . . . . yes
C(21) Rh(1) S(1) C(23) 155.9(3) . . . . yes
C(21) Rh(2) Rh(1) C(22) -161.5(3) . . . . yes
C(21) Rh(2) S(1) C(23) -162.0(3) . . . . yes
C(22) Rh(1) S(1) C(23) 52.1(3) . . . . yes
C(22) Rh(2) S(1) C(23) -57.4(3) . . . . yes
C(26) C(27) C(28) C(29) -2.5(9) . . . . yes
C(26) C(31) C(30) C(29) -1.4(9) . . . . yes
C(26) B(1) C(32) C(33) 90.7(6) . . . . yes
C(26) B(1) C(32) C(37) -79.7(6) . . . . yes
C(26) B(1) C(38) C(39) 142.2(5) . . . . yes
C(26) B(1) C(38) C(43) -42.0(7) . . . . yes
C(26) B(1) C(44) C(45) -152.7(5) . . . . yes
C(26) B(1) C(44) C(49) 33.2(7) . . . . yes
C(27) C(26) C(31) C(30) -1.6(8) . . . . yes
C(27) C(26) B(1) C(32) -92.8(6) . . . . yes
C(27) C(26) B(1) C(38) 146.2(5) . . . . yes
C(27) C(26) B(1) C(44) 29.3(7) . . . . yes
C(27) C(28) C(29) C(30) -0.7(10) . . . . yes
C(28) C(27) C(26) C(31) 3.6(8) . . . . yes
C(28) C(27) C(26) B(1) 177.0(5) . . . . yes
C(28) C(29) C(30) C(31) 2.6(10) . . . . yes
C(30) C(31) C(26) B(1) -175.3(5) . . . . yes
C(31) C(26) B(1) C(32) 80.3(6) . . . . yes
C(31) C(26) B(1) C(38) -40.7(7) . . . . yes
C(31) C(26) B(1) C(44) -157.5(5) . . . . yes
C(32) C(33) C(34) C(35) 4(1) . . . . yes
C(32) C(37) C(36) C(35) 0(1) . . . . yes
C(32) B(1) C(38) C(39) 26.2(7) . . . . yes
C(32) B(1) C(38) C(43) -158.0(5) . . . . yes
C(32) B(1) C(44) C(45) -35.3(7) . . . . yes
C(32) B(1) C(44) C(49) 150.6(5) . . . . yes
C(33) C(32) C(37) C(36) 2.8(9) . . . . yes
C(33) C(32) B(1) C(38) -148.4(5) . . . . yes
C(33) C(32) B(1) C(44) -32.9(7) . . . . yes
C(33) C(34) C(35) C(36) -2(1) . . . . yes
C(34) C(33) C(32) C(37) -4.8(9) . . . . yes
C(34) C(33) C(32) B(1) -175.9(6) . . . . yes
C(34) C(35) C(36) C(37) 0(1) . . . . yes
C(36) C(37) C(32) B(1) 173.9(6) . . . . yes
C(37) C(32) B(1) C(38) 41.2(7) . . . . yes
C(37) C(32) B(1) C(44) 156.6(5) . . . . yes
C(38) C(39) C(40) C(41) 1.1(10) . . . . yes
C(38) C(43) C(42) C(41) -1(1) . . . . yes
C(38) B(1) C(44) C(45) 85.5(6) . . . . yes
C(38) B(1) C(44) C(49) -88.6(6) . . . . yes
C(39) C(38) C(43) C(42) 0.9(8) . . . . yes
C(39) C(38) B(1) C(44) -94.5(6) . . . . yes
C(39) C(40) C(41) C(42) -1(1) . . . . yes
C(40) C(39) C(38) C(43) -0.6(8) . . . . yes
C(40) C(39) C(38) B(1) 175.3(5) . . . . yes
C(40) C(41) C(42) C(43) 1(1) . . . . yes
C(42) C(43) C(38) B(1) -175.3(6) . . . . yes
C(43) C(38) B(1) C(44) 81.3(6) . . . . yes
C(44) C(45) C(46) C(47) 0(1) . . . . yes
C(44) C(49) C(48) C(47) 1(1) . . . . yes
C(45) C(44) C(49) C(48) 1.1(9) . . . . yes
C(45) C(46) C(47) C(48) 2(1) . . . . yes
C(46) C(45) C(44) C(49) -1.4(9) . . . . yes
C(46) C(45) C(44) B(1) -175.9(6) . . . . yes
C(46) C(47) C(48) C(49) -3(1) . . . . yes
C(48) C(49) C(44) B(1) 175.6(6) . . . . yes
C(48) C(49) C(44) B(1) 175.6(6) . . . . yes
